data_7240010
loop_
_publ_author_name
'Yong-Sheng, Shi'
'Liu, Dong'
'Fu, Lianshe'
'Li, Yuehua'
'Dong, Gui-Ying'

_publ_section_title
;
 Five water-stable luminescent CdII-based metal-organic frameworks as
 sensors for highly sensitive and selective detection of acetylacetone,
 Fe3+ and Cr2O72- ions
;
_journal_name_full CrystEngComm
_journal_paper_doi 10.1039/D0CE00140F
_journal_year 2020
_chemical_formula_moiety 'C20 H17 Cd0.5 Cl N3 O2'
_chemical_formula_sum 'C20 H17 Cd0.5 Cl N3 O2'
_chemical_formula_weight 423.02
_space_group_crystal_system monoclinic
_space_group_IT_number 15
_space_group_name_Hall '-C 2yc'
_space_group_name_H-M_alt 'C 1 2/c 1'
_atom_sites_solution_hydrogens geom
_atom_sites_solution_primary iterative
_audit_creation_date 2019-12-23
_audit_creation_method
;
Olex2 1.2-beta
(compiled 2018.05.29 svn.r3508 for OlexSys, GUI svn.r5506)
;
_audit_update_record
;
2020-01-12 deposited with the CCDC.	2020-03-02 downloaded from the CCDC.
;
_cell_angle_alpha 90
_cell_angle_beta 97.736(4)
_cell_angle_gamma 90
_cell_formula_units_Z 8
_cell_length_a 13.1061(5)
_cell_length_b 16.0142(5)
_cell_length_c 17.5495(7)
_cell_measurement_reflns_used 6215
_cell_measurement_temperature 293(2)
_cell_measurement_theta_max 21.52
_cell_measurement_theta_min 2.36
_cell_volume 3649.8(2)
_computing_molecular_graphics 'Olex2 (Dolomanov et al., 2009)'
_computing_publication_material 'Olex2 (Dolomanov et al., 2009)'
_computing_structure_refinement 'olex2.refine (Bourhis et al., 2015)'
_computing_structure_solution 'olex2.solve (Bourhis et al., 2015)'
_diffrn_ambient_temperature 293(2)
_diffrn_measured_fraction_theta_full 0.993
_diffrn_measured_fraction_theta_max 0.945
_diffrn_measurement_device_type 'Bruker SMART CCD area-detector'
_diffrn_radiation_type MoK\a
_diffrn_radiation_wavelength 0.71073
_diffrn_reflns_av_R_equivalents 0.0524
_diffrn_reflns_av_unetI/netI 0.0319
_diffrn_reflns_Laue_measured_fraction_full 0.993
_diffrn_reflns_Laue_measured_fraction_max 0.945
_diffrn_reflns_limit_h_max 18
_diffrn_reflns_limit_h_min -18
_diffrn_reflns_limit_k_max 22
_diffrn_reflns_limit_k_min -22
_diffrn_reflns_limit_l_max 24
_diffrn_reflns_limit_l_min -24
_diffrn_reflns_number 26620
_diffrn_reflns_point_group_measured_fraction_full 0.993
_diffrn_reflns_point_group_measured_fraction_max 0.945
_diffrn_reflns_theta_full 25.242
_diffrn_reflns_theta_max 30.581
_diffrn_reflns_theta_min 2.226
_exptl_absorpt_coefficient_mu 0.796
_exptl_crystal_colour colourless
_exptl_crystal_colour_primary colourless
_exptl_crystal_density_diffrn 1.540
_exptl_crystal_description block
_exptl_crystal_F_000 1720
_refine_diff_density_max 0.855
_refine_diff_density_min -1.128
_refine_diff_density_rms 0.152
_refine_ls_extinction_method none
_refine_ls_goodness_of_fit_ref 1.048
_refine_ls_hydrogen_treatment constr
_refine_ls_matrix_type full
_refine_ls_number_parameters 240
_refine_ls_number_reflns 5301
_refine_ls_number_restraints 639
_refine_ls_restrained_S_all 1.210
_refine_ls_R_factor_all 0.0560
_refine_ls_R_factor_gt 0.0458
_refine_ls_shift/su_max 0.000
_refine_ls_shift/su_mean 0.000
_refine_ls_structure_factor_coef Fsqd
_refine_ls_weighting_details 'w=1/[\s^2^(Fo^2^)+(0.0822P)^2^+5.0051P] where P=(Fo^2^+2Fc^2^)/3'
_refine_ls_weighting_scheme calc
_refine_ls_wR_factor_gt 0.1295
_refine_ls_wR_factor_ref 0.1374
_reflns_Friedel_coverage 0.000
_reflns_number_gt 4530
_reflns_number_total 5301
_reflns_threshold_expression 'I > 2\s(I)'
_cod_data_source_file d0ce00140f2.cif
_cod_data_source_block 5
_cod_original_formula_sum 'C20 H17 Cd0.50 Cl N3 O2'
_cod_database_code 7240010
_shelx_shelxl_version_number 2018/3
_shelx_space_group_comment
;
The symmetry employed for this shelxl refinement is uniquely defined
by the following loop, which should always be used as a source of
symmetry information in preference to the above space-group names.
They are only intended as comments.
;
_olex2_refinement_description
;
1. Fixed Uiso
 At 1.2 times of:
  All C(H) groups, All C(H,H) groups
2. Uiso/Uaniso restraints and constraints
All non-hydrogen atoms have similar U: within 3.8A with sigma of 0.01 and sigma
for terminal atoms of 0.02
3. Rigid body (RIGU) restrains
 O1, C4, O2
 with sigma for 1-2 distances of 0.001 and sigma for 1-3 distances of 0.002
4.a Secondary CH2 refined with riding coordinates:
 C13(H13a,H13b), C14(H14b,H14a), C12(H12a,H12b), C15(H15a,H15b)
4.b Aromatic/amide H refined with riding coordinates:
 C2(H2), C7(H7), C10(H10), C8(H8), C9(H9), C19(H19), C17(H17), C18(H18),
 C20(H20)
;
_olex2_submission_special_instructions 'No special instructions were received'

loop_
_space_group_symop_operation_xyz
'x, y, z'
'-x, y, -z+1/2'
'x+1/2, y+1/2, z'
'-x+1/2, y+1/2, -z+1/2'
'-x, -y, -z'
'x, -y, z-1/2'
'-x+1/2, -y+1/2, -z'
'x+1/2, -y+1/2, z-1/2'

loop_
_atom_site_label
_atom_site_type_symbol
_atom_site_fract_x
_atom_site_fract_y
_atom_site_fract_z
_atom_site_U_iso_or_equiv
_atom_site_adp_type
_atom_site_occupancy
_atom_site_site_symmetry_order
_atom_site_calc_flag
_atom_site_refinement_flags_posn
_atom_site_refinement_flags_adp
_atom_site_refinement_flags_occupancy
_atom_site_disorder_assembly
_atom_site_disorder_group
Cd1 Cd 0.500000 0.21729(2) 0.750000 0.03360(10) Uani 1 2 d S TU P . .
Cl1 Cl 0.50750(11) 0.07302(7) 0.33802(7) 0.0799(3) Uani 1 1 d . U . . .
N2 N 0.69848(19) 0.43811(15) 0.73794(16) 0.0412(5) Uani 1 1 d . U . . .
N1 N 0.62419(19) 0.31817(14) 0.76198(14) 0.0378(5) Uani 1 1 d . U . . .
C6 C 0.7015(2) 0.43468(17) 0.81675(18) 0.0396(5) Uani 1 1 d . U . . .
C11 C 0.6554(2) 0.35875(17) 0.83149(16) 0.0368(5) Uani 1 1 d . U . . .
C13 C 0.7272(3) 0.2965(2) 0.5996(2) 0.0491(7) Uani 1 1 d . U . . .
H13A H 0.732978 0.243890 0.627288 0.059 Uiso 1 1 calc R . . . .
H13B H 0.791063 0.326918 0.612849 0.059 Uiso 1 1 calc R . . . .
C5 C 0.6516(2) 0.36741(16) 0.70804(17) 0.0372(5) Uani 1 1 d . U . . .
C14 C 0.7105(3) 0.2793(2) 0.5131(2) 0.0519(8) Uani 1 1 d . U . . .
H14B H 0.642485 0.255355 0.499267 0.062 Uiso 1 1 calc R . . . .
H14A H 0.712440 0.331828 0.485848 0.062 Uiso 1 1 calc R . . . .
C3 C 0.5005(2) 0.05428(19) 0.5625(2) 0.0481(7) Uani 1 1 d . U . . .
C12 C 0.6382(3) 0.3472(2) 0.62406(18) 0.0478(6) Uani 1 1 d . U . . .
H12A H 0.631579 0.398907 0.595022 0.057 Uiso 1 1 calc R . . . .
H12B H 0.574742 0.316026 0.611219 0.057 Uiso 1 1 calc R . . . .
C2 C 0.5035(3) 0.0854(2) 0.4899(2) 0.0538(8) Uani 1 1 d . U . . .
H2 H 0.505482 0.142822 0.482163 0.065 Uiso 1 1 calc R . . . .
C16 C 0.6556(3) 0.5776(2) 0.6806(2) 0.0534(7) Uani 1 1 d . U . . .
C1 C 0.5034(3) 0.0314(2) 0.4280(2) 0.0498(7) Uani 1 1 d . U . . .
C7 C 0.7409(3) 0.4891(2) 0.8752(2) 0.0521(7) Uani 1 1 d . U . . .
H7 H 0.770724 0.539833 0.864706 0.063 Uiso 1 1 calc R . . . .
O1 O 0.5846(2) 0.1365(2) 0.6633(2) 0.0880(9) Uani 1 1 d . U . . .
C4 C 0.5020(3) 0.11394(19) 0.6289(2) 0.0512(7) Uani 1 1 d . U . . .
C10 C 0.6502(3) 0.3348(2) 0.90767(19) 0.0515(7) Uani 1 1 d . U . . .
H10 H 0.620678 0.284306 0.919167 0.062 Uiso 1 1 calc R . . . .
O2 O 0.4212(2) 0.1401(2) 0.6460(2) 0.0925(10) Uani 1 1 d . U . . .
C15 C 0.7348(3) 0.5098(2) 0.6969(2) 0.0543(7) Uani 1 1 d . U . . .
H15A H 0.754638 0.490538 0.648557 0.065 Uiso 1 1 calc R . . . .
H15B H 0.795518 0.532842 0.727264 0.065 Uiso 1 1 calc R . . . .
C8 C 0.7337(3) 0.4642(3) 0.9493(2) 0.0634(9) Uani 1 1 d . U . . .
H8 H 0.758655 0.499133 0.989944 0.076 Uiso 1 1 calc R . . . .
C9 C 0.6904(3) 0.3889(3) 0.9647(2) 0.0637(9) Uani 1 1 d . U . . .
H9 H 0.688159 0.374057 1.015676 0.076 Uiso 1 1 calc R . . . .
C19 C 0.6855(3) 0.6599(2) 0.6843(3) 0.0723(10) Uani 1 1 d . U . . .
H19 H 0.753668 0.673693 0.701271 0.087 Uiso 1 1 calc R . . . .
C17 C 0.5535(3) 0.5624(3) 0.6584(3) 0.0716(10) Uani 1 1 d . U . . .
H17 H 0.528796 0.507898 0.656302 0.086 Uiso 1 1 calc R . . . .
N3 N 0.5162(4) 0.7075(3) 0.6387(4) 0.1036(14) Uani 1 1 d . U . . .
C18 C 0.4880(4) 0.6273(3) 0.6391(4) 0.0941(13) Uani 1 1 d . U . . .
H18 H 0.418684 0.614984 0.625263 0.113 Uiso 1 1 calc R . . . .
C20 C 0.6152(4) 0.7214(3) 0.6630(4) 0.0903(13) Uani 1 1 d . U . . .
H20 H 0.637995 0.776480 0.665773 0.108 Uiso 1 1 calc R . . . .

loop_
_atom_site_aniso_label
_atom_site_aniso_U_11
_atom_site_aniso_U_22
_atom_site_aniso_U_33
_atom_site_aniso_U_23
_atom_site_aniso_U_13
_atom_site_aniso_U_12
Cd1 0.04164(16) 0.01944(13) 0.03921(16) 0.000 0.00365(11) 0.000
Cl1 0.1194(10) 0.0550(6) 0.0662(6) -0.0105(4) 0.0160(6) 0.0029(6)
N2 0.0417(11) 0.0303(10) 0.0524(13) 0.0015(9) 0.0093(10) -0.0037(9)
N1 0.0460(11) 0.0286(10) 0.0398(11) -0.0034(8) 0.0096(9) -0.0057(9)
C6 0.0360(11) 0.0313(11) 0.0519(14) -0.0049(10) 0.0067(11) -0.0014(9)
C11 0.0395(12) 0.0324(11) 0.0390(12) -0.0044(9) 0.0068(10) -0.0021(10)
C13 0.0556(16) 0.0508(16) 0.0426(15) -0.0068(12) 0.0129(13) 0.0003(13)
C5 0.0403(12) 0.0301(11) 0.0425(12) -0.0005(9) 0.0099(10) -0.0005(9)
C14 0.066(2) 0.0537(19) 0.0378(15) -0.0037(12) 0.0122(15) 0.0021(15)
C3 0.0434(14) 0.0358(13) 0.0637(18) -0.0244(13) 0.0018(13) 0.0032(11)
C12 0.0562(15) 0.0456(14) 0.0426(14) 0.0009(11) 0.0107(12) 0.0019(12)
C2 0.0568(16) 0.0317(13) 0.071(2) -0.0218(13) 0.0037(15) 0.0030(12)
C16 0.0483(14) 0.0357(13) 0.0756(19) 0.0076(13) 0.0067(14) -0.0036(12)
C1 0.0546(16) 0.0353(14) 0.0586(18) -0.0154(12) 0.0045(14) 0.0032(12)
C7 0.0480(14) 0.0394(14) 0.0673(18) -0.0133(13) 0.0019(14) -0.0048(12)
O1 0.0671(14) 0.0955(19) 0.1005(19) -0.0636(16) 0.0079(13) -0.0111(14)
C4 0.0591(13) 0.0316(12) 0.0621(17) -0.0200(12) 0.0051(12) 0.0034(11)
C10 0.0611(16) 0.0514(16) 0.0428(14) -0.0027(12) 0.0093(13) -0.0067(14)
O2 0.0667(14) 0.106(2) 0.101(2) -0.0638(18) -0.0028(14) 0.0251(15)
C15 0.0484(14) 0.0393(14) 0.0770(19) 0.0092(13) 0.0153(14) -0.0036(12)
C8 0.0664(19) 0.063(2) 0.0579(19) -0.0224(16) -0.0023(16) -0.0026(16)
C9 0.074(2) 0.072(2) 0.0444(17) -0.0129(15) 0.0070(16) -0.0043(18)
C19 0.0516(17) 0.0430(16) 0.119(3) 0.0029(18) -0.0012(19) -0.0048(14)
C17 0.0551(17) 0.0464(16) 0.108(2) 0.0125(17) -0.0067(18) -0.0086(14)
N3 0.070(2) 0.057(2) 0.175(4) 0.021(2) -0.016(3) 0.0019(17)
C18 0.059(2) 0.061(2) 0.154(3) 0.021(2) -0.016(2) -0.0024(18)
C20 0.068(2) 0.047(2) 0.151(4) 0.008(2) -0.005(3) -0.0020(17)

loop_
_atom_type_symbol
_atom_type_description
_atom_type_scat_dispersion_real
_atom_type_scat_dispersion_imag
_atom_type_scat_source
C C 0.0033 0.0016 'International Tables Vol C Tables 4.2.6.8 and 6.1.1.4'
H H 0.0000 0.0000 'International Tables Vol C Tables 4.2.6.8 and 6.1.1.4'
Cd Cd -0.8075 1.2024 'International Tables Vol C Tables 4.2.6.8 and 6.1.1.4'
Cl Cl 0.1484 0.1585 'International Tables Vol C Tables 4.2.6.8 and 6.1.1.4'
N N 0.0061 0.0033 'International Tables Vol C Tables 4.2.6.8 and 6.1.1.4'
O O 0.0106 0.0060 'International Tables Vol C Tables 4.2.6.8 and 6.1.1.4'

loop_
_geom_angle_atom_site_label_1
_geom_angle_atom_site_label_2
_geom_angle_atom_site_label_3
_geom_angle
_geom_angle_site_symmetry_1
_geom_angle_site_symmetry_3
_geom_angle_publ_flag
N1 Cd1 N1 89.91(13) 2_656 . ?
N1 Cd1 O1 135.46(12) . 2_656 ?
N1 Cd1 O1 135.46(12) 2_656 . ?
N1 Cd1 O1 93.20(10) 2_656 2_656 ?
N1 Cd1 O1 93.20(10) . . ?
N1 Cd1 C4 115.12(10) 2_656 2_656 ?
N1 Cd1 C4 115.12(10) . . ?
N1 Cd1 C4 116.38(10) 2_656 . ?
N1 Cd1 C4 116.38(10) . 2_656 ?
N1 Cd1 O2 133.14(12) . . ?
N1 Cd1 O2 93.91(10) 2_656 . ?
N1 Cd1 O2 133.14(12) 2_656 2_656 ?
N1 Cd1 O2 93.91(10) . 2_656 ?
O1 Cd1 O1 114.2(2) 2_656 . ?
O1 Cd1 C4 103.01(13) . 2_656 ?
O1 Cd1 C4 26.91(10) 2_656 2_656 ?
O1 Cd1 C4 103.01(13) 2_656 . ?
O1 Cd1 C4 26.91(10) . . ?
C4 Cd1 C4 104.26(16) . 2_656 ?
O2 Cd1 O1 53.56(11) 2_656 2_656 ?
O2 Cd1 O1 53.56(10) . . ?
O2 Cd1 O1 90.98(15) . 2_656 ?
O2 Cd1 O1 90.98(15) 2_656 . ?
O2 Cd1 C4 103.97(14) 2_656 . ?
O2 Cd1 C4 26.68(10) 2_656 2_656 ?
O2 Cd1 C4 103.97(14) . 2_656 ?
O2 Cd1 C4 26.68(10) . . ?
O2 Cd1 O2 115.8(2) . 2_656 ?
C6 N2 C15 123.8(3) . . ?
C5 N2 C6 107.7(2) . . ?
C5 N2 C15 128.4(3) . . ?
C11 N1 Cd1 122.17(18) . . ?
C5 N1 Cd1 128.1(2) . . ?
C5 N1 C11 105.9(2) . . ?
N2 C6 C11 105.4(2) . . ?
N2 C6 C7 132.2(3) . . ?
C7 C6 C11 122.4(3) . . ?
N1 C11 C6 109.1(2) . . ?
N1 C11 C10 131.3(3) . . ?
C6 C11 C10 119.5(3) . . ?
C12 C13 C14 111.2(3) . . ?
N2 C5 C12 123.2(3) . . ?
N1 C5 N2 111.9(3) . . ?
N1 C5 C12 124.8(3) . . ?
C14 C14 C13 113.6(4) 7_656 . ?
C2 C3 C1 118.6(3) . 5_656 ?
C2 C3 C4 119.3(3) . . ?
C1 C3 C4 122.1(3) 5_656 . ?
C5 C12 C13 113.5(3) . . ?
C3 C2 C1 120.2(3) . . ?
C19 C16 C15 119.9(3) . . ?
C17 C16 C15 123.4(3) . . ?
C17 C16 C19 116.6(3) . . ?
C3 C1 Cl1 120.1(3) 5_656 . ?
C3 C1 C2 121.2(3) 5_656 . ?
C2 C1 Cl1 118.7(3) . . ?
C8 C7 C6 116.7(3) . . ?
C4 O1 Cd1 91.1(2) . . ?
C3 C4 Cd1 178.0(3) . . ?
O1 C4 Cd1 62.04(19) . . ?
O1 C4 C3 119.3(3) . . ?
O2 C4 Cd1 59.46(19) . . ?
O2 C4 C3 119.3(3) . . ?
O2 C4 O1 121.4(3) . . ?
C9 C10 C11 117.3(3) . . ?
C4 O2 Cd1 93.9(2) . . ?
N2 C15 C16 113.4(3) . . ?
C9 C8 C7 121.5(3) . . ?
C10 C9 C8 122.6(4) . . ?
C20 C19 C16 120.1(4) . . ?
C18 C17 C16 119.7(4) . . ?
C20 N3 C18 114.7(4) . . ?
N3 C18 C17 124.7(4) . . ?
N3 C20 C19 124.0(4) . . ?

loop_
_geom_bond_atom_site_label_1
_geom_bond_atom_site_label_2
_geom_bond_distance
_geom_bond_site_symmetry_2
_geom_bond_publ_flag
Cd1 N1 2.283(2) 2_656 ?
Cd1 N1 2.283(2) . ?
Cd1 O1 2.382(3) . ?
Cd1 O1 2.382(3) 2_656 ?
Cd1 C4 2.696(3) . ?
Cd1 C4 2.696(3) 2_656 ?
Cd1 O2 2.328(3) . ?
Cd1 O2 2.328(3) 2_656 ?
Cl1 C1 1.721(4) . ?
N2 C6 1.379(4) . ?
N2 C5 1.360(4) . ?
N2 C15 1.468(4) . ?
N1 C11 1.394(4) . ?
N1 C5 1.318(4) . ?
C6 C11 1.397(4) . ?
C6 C7 1.392(4) . ?
C11 C10 1.402(4) . ?
C13 C14 1.530(5) . ?
C13 C12 1.529(4) . ?
C5 C12 1.496(4) . ?
C14 C14 1.514(7) 7_656 ?
C3 C2 1.374(5) . ?
C3 C1 1.385(4) 5_656 ?
C3 C4 1.506(4) . ?
C2 C1 1.388(4) . ?
C16 C15 1.503(5) . ?
C16 C19 1.373(5) . ?
C16 C17 1.364(5) . ?
C7 C8 1.376(6) . ?
O1 C4 1.220(4) . ?
C4 O2 1.213(4) . ?
C10 C9 1.374(5) . ?
C8 C9 1.375(6) . ?
C19 C20 1.367(6) . ?
C17 C18 1.362(6) . ?
N3 C18 1.335(6) . ?
N3 C20 1.329(7) . ?
